data_4035631
loop_
_publ_author_name
'Arunprasath, Dhanarajan'
'Devi Bala, Balasubramanian'
'Sekar, Govindasamy'

_publ_section_title
;
 Dictating the Reactivity of \h<sup>3</sup>-Oxoallyl Pd-Intermediate
 toward 5- exo-trig Cyclization: Access to Indano-spirooxindoles.
;
_journal_issue 18
_journal_name_full 'The Journal of organic chemistry'
_journal_page_first 11298
_journal_page_last 11308
_journal_paper_doi 10.1021/acs.joc.8b01891
_journal_volume 83
_journal_year 2018
_chemical_formula_moiety 'C32 H22 N2 O3, 0.5 (C H2 Cl2)'
_chemical_formula_sum 'C32.5 H23 Cl N2 O3'
_chemical_formula_weight 524.98
_space_group_crystal_system triclinic
_space_group_IT_number 2
_space_group_name_Hall '-P 1'
_space_group_name_H-M_alt 'P -1'
_atom_sites_solution_hydrogens geom
_audit_creation_method SHELXL-2014/7
_cell_angle_alpha 72.385(2)
_cell_angle_beta 81.878(2)
_cell_angle_gamma 75.389(3)
_cell_formula_units_Z 2
_cell_length_a 8.5895(5)
_cell_length_b 10.8126(6)
_cell_length_c 14.9943(7)
_cell_measurement_reflns_used 4929
_cell_measurement_temperature 296(2)
_cell_measurement_theta_max 21.69
_cell_measurement_theta_min 2.45
_cell_volume 1281.18(12)
_computing_cell_refinement 'APEX2/SAINT (Bruker, 2004)'
_computing_data_collection 'APEX2 (Bruker, 2004)'
_computing_data_reduction 'SAINT/XPREP (Bruker, 2004)'
_computing_molecular_graphics 'ORTEP3 (Farrugia, 1997) and Mercury (Bruno et al., 2002)'
_computing_publication_material 'SHELXL-2014/7 (Sheldrick, 2014)'
_computing_structure_refinement 'SHELXL-2014/7 (Sheldrick, 2014)'
_computing_structure_solution 'SHELXT-2014/4 (Sheldrick, 2014)'
_diffrn_ambient_temperature 296(2)
_diffrn_measured_fraction_theta_full 1.000
_diffrn_measured_fraction_theta_max 1.000
_diffrn_measurement_device_type 'Bruker axs kappa apex2 CCD Diffractometer'
_diffrn_measurement_method '\w and \f scan'
_diffrn_radiation_monochromator graphite
_diffrn_radiation_source 'fine-focus sealed tube'
_diffrn_radiation_type MoK\a
_diffrn_radiation_wavelength 0.71073
_diffrn_reflns_av_R_equivalents 0.0633
_diffrn_reflns_av_unetI/netI 0.0526
_diffrn_reflns_Laue_measured_fraction_full 1.000
_diffrn_reflns_Laue_measured_fraction_max 1.000
_diffrn_reflns_limit_h_max 10
_diffrn_reflns_limit_h_min -10
_diffrn_reflns_limit_k_max 12
_diffrn_reflns_limit_k_min -12
_diffrn_reflns_limit_l_max 17
_diffrn_reflns_limit_l_min -17
_diffrn_reflns_number 24444
_diffrn_reflns_point_group_measured_fraction_full 1.000
_diffrn_reflns_point_group_measured_fraction_max 1.000
_diffrn_reflns_theta_full 24.997
_diffrn_reflns_theta_max 24.997
_diffrn_reflns_theta_min 2.129
_exptl_absorpt_coefficient_mu 0.188
_exptl_absorpt_correction_T_max 0.7452
_exptl_absorpt_correction_T_min 0.6917
_exptl_absorpt_correction_type multi-scan
_exptl_absorpt_process_details 'SADABS (Bruker, 2004)'
_exptl_crystal_colour red
_exptl_crystal_density_diffrn 1.361
_exptl_crystal_description block
_exptl_crystal_F_000 546
_exptl_crystal_size_max 0.150
_exptl_crystal_size_mid 0.150
_exptl_crystal_size_min 0.100
_refine_diff_density_max 0.605
_refine_diff_density_min -0.428
_refine_diff_density_rms 0.046
_refine_ls_extinction_coef 0.012(3)
_refine_ls_extinction_expression Fc^*^=kFc[1+0.001xFc^2^\l^3^/sin(2\q)]^-1/4^
_refine_ls_extinction_method 'SHELXL-2014/7 (Sheldrick 2014'
_refine_ls_goodness_of_fit_ref 1.034
_refine_ls_hydrogen_treatment constr
_refine_ls_matrix_type full
_refine_ls_number_parameters 363
_refine_ls_number_reflns 4508
_refine_ls_number_restraints 15
_refine_ls_restrained_S_all 1.060
_refine_ls_R_factor_all 0.1130
_refine_ls_R_factor_gt 0.0568
_refine_ls_shift/su_max 0.000
_refine_ls_shift/su_mean 0.000
_refine_ls_structure_factor_coef Fsqd
_refine_ls_weighting_details 'w=1/[\s^2^(Fo^2^)+(0.0778P)^2^+0.8313P] where P=(Fo^2^+2Fc^2^)/3'
_refine_ls_weighting_scheme calc
_refine_ls_wR_factor_gt 0.1442
_refine_ls_wR_factor_ref 0.1874
_reflns_Friedel_coverage 0.000
_reflns_number_gt 2573
_reflns_number_total 4508
_reflns_threshold_expression 'I > 2\s(I)'
_cod_data_source_file jo8b01891_si_002.cif
_cod_data_source_block ME
_cod_original_formula_sum 'C32.50 H23 Cl N2 O3'
_cod_database_code 4035631
_shelx_shelxl_version_number 2014/7
_shelx_space_group_comment
;
The symmetry employed for this shelxl refinement is uniquely defined
by the following loop, which should always be used as a source of
symmetry information in preference to the above space-group names.
They are only intended as comments.
;
_shelx_estimated_absorpt_t_min 0.972
_shelx_estimated_absorpt_t_max 0.981

loop_
_space_group_symop_operation_xyz
'x, y, z'
'-x, -y, -z'

loop_
_atom_site_label
_atom_site_type_symbol
_atom_site_fract_x
_atom_site_fract_y
_atom_site_fract_z
_atom_site_U_iso_or_equiv
_atom_site_adp_type
_atom_site_occupancy
_atom_site_site_symmetry_order
_atom_site_calc_flag
_atom_site_refinement_flags_posn
_atom_site_refinement_flags_adp
_atom_site_refinement_flags_occupancy
_atom_site_disorder_assembly
_atom_site_disorder_group
C1 C 1.1204(4) 0.3315(4) 1.0133(2) 0.0603(10) Uani 1 1 d . . . . .
H1 H 1.1690 0.4039 0.9940 0.072 Uiso 1 1 calc R U . . .
C2 C 1.1140(5) 0.2609(4) 1.1067(3) 0.0692(11) Uani 1 1 d . . . . .
H2 H 1.1585 0.2861 1.1497 0.083 Uiso 1 1 calc R U . . .
C3 C 1.0430(5) 0.1541(4) 1.1368(3) 0.0731(11) Uani 1 1 d . . . . .
H3 H 1.0414 0.1051 1.1996 0.088 Uiso 1 1 calc R U . . .
C4 C 0.9744(6) 0.1205(4) 1.0729(3) 0.0792(12) Uani 1 1 d . . . . .
H4 H 0.9235 0.0494 1.0928 0.095 Uiso 1 1 calc R U . . .
C5 C 0.9799(5) 0.1915(4) 0.9790(2) 0.0664(10) Uani 1 1 d . . . . .
H5 H 0.9319 0.1680 0.9366 0.080 Uiso 1 1 calc R U . . .
C6 C 1.0552(4) 0.2959(3) 0.9479(2) 0.0478(8) Uani 1 1 d . . . . .
C7 C 1.0708(4) 0.3718(4) 0.8458(2) 0.0561(9) Uani 1 1 d . . . . .
H7A H 1.0526 0.4657 0.8411 0.067 Uiso 1 1 calc R U . . .
H7B H 1.1805 0.3438 0.8212 0.067 Uiso 1 1 calc R U . . .
C8 C 0.8127(4) 0.4374(3) 0.7727(2) 0.0462(8) Uani 1 1 d . . . . .
C9 C 0.7365(4) 0.3964(3) 0.7041(2) 0.0427(7) Uani 1 1 d . . . . .
C10 C 0.8591(4) 0.2858(3) 0.6820(2) 0.0458(8) Uani 1 1 d . . . . .
C11 C 0.8697(4) 0.2082(3) 0.6219(2) 0.0560(9) Uani 1 1 d . . . . .
H11 H 0.7837 0.2200 0.5865 0.067 Uiso 1 1 calc R U . . .
C12 C 1.0095(5) 0.1129(4) 0.6149(3) 0.0684(11) Uani 1 1 d . . . . .
H12 H 1.0164 0.0602 0.5750 0.082 Uiso 1 1 calc R U . . .
C13 C 1.1381(5) 0.0951(4) 0.6662(3) 0.0738(11) Uani 1 1 d . . . . .
H13 H 1.2310 0.0308 0.6603 0.089 Uiso 1 1 calc R U . . .
C14 C 1.1312(4) 0.1711(4) 0.7263(3) 0.0641(10) Uani 1 1 d . . . . .
H14 H 1.2182 0.1590 0.7609 0.077 Uiso 1 1 calc R U . . .
C15 C 0.9918(4) 0.2655(3) 0.7338(2) 0.0494(8) Uani 1 1 d . . . . .
C16 C 0.5856(4) 0.4584(3) 0.6782(2) 0.0428(8) Uani 1 1 d . . . . .
C17 C 0.4871(4) 0.4147(3) 0.6229(2) 0.0475(8) Uani 1 1 d . . . . .
C18 C 0.3255(4) 0.5006(3) 0.62237(19) 0.0447(8) Uani 1 1 d . . . . .
C19 C 0.1898(4) 0.4947(4) 0.5838(2) 0.0563(9) Uani 1 1 d . . . . .
H19 H 0.1942 0.4304 0.5534 0.068 Uiso 1 1 calc R U . . .
C20 C 0.0498(4) 0.5866(4) 0.5921(2) 0.0633(10) Uani 1 1 d . . . . .
H20 H -0.0425 0.5842 0.5674 0.076 Uiso 1 1 calc R U . . .
C21 C 0.0435(4) 0.6828(4) 0.6366(2) 0.0637(10) Uani 1 1 d . . . . .
H21 H -0.0528 0.7441 0.6413 0.076 Uiso 1 1 calc R U . . .
C22 C 0.1784(4) 0.6889(4) 0.6740(2) 0.0568(9) Uani 1 1 d . . . . .
H22 H 0.1743 0.7542 0.7034 0.068 Uiso 1 1 calc R U . . .
C23 C 0.3194(4) 0.5959(3) 0.6668(2) 0.0440(8) Uani 1 1 d . . . . .
C24 C 0.4795(4) 0.5784(3) 0.7067(2) 0.0427(8) Uani 1 1 d . . . . .
C25 C 0.4423(4) 0.5554(4) 0.8140(2) 0.0489(8) Uani 1 1 d . . . . .
C26 C 0.5036(4) 0.7587(3) 0.7560(2) 0.0494(8) Uani 1 1 d . . . . .
C27 C 0.5330(4) 0.7085(3) 0.6790(2) 0.0435(8) Uani 1 1 d . . . . .
C28 C 0.5907(4) 0.7799(3) 0.5943(2) 0.0533(9) Uani 1 1 d . . . . .
H28 H 0.6071 0.7480 0.5419 0.064 Uiso 1 1 calc R U . . .
C29 C 0.6240(4) 0.9017(4) 0.5889(3) 0.0679(11) Uani 1 1 d . . . . .
H29 H 0.6652 0.9511 0.5324 0.081 Uiso 1 1 calc R U . . .
C30 C 0.5967(5) 0.9491(4) 0.6659(3) 0.0741(12) Uani 1 1 d . . . . .
H30 H 0.6198 1.0306 0.6608 0.089 Uiso 1 1 calc R U . . .
C31 C 0.5359(5) 0.8788(4) 0.7508(3) 0.0676(11) Uani 1 1 d . . . . .
H31 H 0.5172 0.9117 0.8029 0.081 Uiso 1 1 calc R U . . .
C32 C 0.4237(5) 0.6805(4) 0.9289(2) 0.0797(13) Uani 1 1 d . . . . .
H32A H 0.3588 0.6212 0.9675 0.120 Uiso 1 1 calc R U . . .
H32B H 0.3724 0.7703 0.9291 0.120 Uiso 1 1 calc R U . . .
H32C H 0.5280 0.6572 0.9532 0.120 Uiso 1 1 calc R U . . .
N1 N 0.9609(3) 0.3548(3) 0.78747(18) 0.0510(7) Uani 1 1 d . . . . .
N2 N 0.4419(3) 0.6697(3) 0.83367(18) 0.0533(7) Uani 1 1 d . . . . .
O1 O 0.7551(3) 0.5251(2) 0.81031(16) 0.0594(7) Uani 1 1 d . . . . .
O2 O 0.4106(3) 0.4553(3) 0.86845(16) 0.0635(7) Uani 1 1 d . . . . .
O3 O 0.5303(3) 0.3233(3) 0.58734(19) 0.0754(8) Uani 1 1 d . . . . .
C33 C 0.448(3) 1.0946(18) 0.9644(14) 0.310(10) Uani 0.5 1 d D U P A -1
H33A H 0.4213 1.1663 0.9940 0.372 Uiso 0.5 1 calc R U P A -1
H33B H 0.3483 1.0789 0.9508 0.372 Uiso 0.5 1 calc R U P A -1
Cl1 Cl 0.5652(10) 1.1311(6) 0.8679(6) 0.271(4) Uani 0.5 1 d D U P A -1
Cl2 Cl 0.549(2) 0.9647(9) 1.0293(10) 0.438(8) Uani 0.5 1 d D U P A -1

loop_
_atom_site_aniso_label
_atom_site_aniso_U_11
_atom_site_aniso_U_22
_atom_site_aniso_U_33
_atom_site_aniso_U_23
_atom_site_aniso_U_13
_atom_site_aniso_U_12
C1 0.054(2) 0.067(2) 0.063(2) -0.0166(19) -0.0113(17) -0.0172(19)
C2 0.077(3) 0.080(3) 0.056(2) -0.024(2) -0.0137(19) -0.016(2)
C3 0.089(3) 0.072(3) 0.052(2) -0.011(2) -0.006(2) -0.014(2)
C4 0.106(3) 0.068(3) 0.065(3) -0.010(2) 0.000(2) -0.036(3)
C5 0.082(3) 0.068(3) 0.056(2) -0.0139(19) -0.0125(19) -0.030(2)
C6 0.0414(18) 0.048(2) 0.0523(19) -0.0109(16) -0.0105(15) -0.0070(15)
C7 0.0432(19) 0.066(2) 0.057(2) -0.0043(17) -0.0184(16) -0.0157(17)
C8 0.0408(19) 0.051(2) 0.0468(18) -0.0078(16) -0.0091(15) -0.0131(16)
C9 0.0404(18) 0.0467(19) 0.0401(16) -0.0062(14) -0.0071(13) -0.0133(15)
C10 0.0443(19) 0.0472(19) 0.0407(17) -0.0035(15) -0.0035(14) -0.0109(15)
C11 0.058(2) 0.056(2) 0.0494(19) -0.0104(17) -0.0021(16) -0.0110(18)
C12 0.071(3) 0.064(3) 0.064(2) -0.021(2) -0.002(2) -0.001(2)
C13 0.065(3) 0.068(3) 0.071(3) -0.014(2) 0.002(2) 0.007(2)
C14 0.045(2) 0.070(3) 0.062(2) -0.004(2) -0.0083(17) -0.0015(19)
C15 0.045(2) 0.054(2) 0.0432(18) -0.0029(16) -0.0052(15) -0.0114(17)
C16 0.0437(19) 0.0488(19) 0.0366(16) -0.0083(14) -0.0065(13) -0.0140(15)
C17 0.049(2) 0.057(2) 0.0414(17) -0.0139(16) -0.0096(14) -0.0160(17)
C18 0.0445(19) 0.057(2) 0.0352(16) -0.0073(15) -0.0105(14) -0.0176(16)
C19 0.053(2) 0.078(3) 0.0443(18) -0.0129(17) -0.0126(16) -0.026(2)
C20 0.046(2) 0.090(3) 0.054(2) -0.006(2) -0.0191(17) -0.024(2)
C21 0.039(2) 0.085(3) 0.062(2) -0.012(2) -0.0122(17) -0.0078(19)
C22 0.045(2) 0.066(2) 0.058(2) -0.0163(18) -0.0100(16) -0.0089(18)
C23 0.0363(18) 0.057(2) 0.0371(16) -0.0070(15) -0.0073(13) -0.0133(16)
C24 0.0395(17) 0.052(2) 0.0388(16) -0.0116(14) -0.0099(13) -0.0110(15)
C25 0.0415(19) 0.064(2) 0.0422(18) -0.0132(18) -0.0094(14) -0.0119(17)
C26 0.0434(19) 0.049(2) 0.057(2) -0.0148(17) -0.0185(15) -0.0046(16)
C27 0.0354(17) 0.0490(19) 0.0469(18) -0.0107(15) -0.0133(14) -0.0084(15)
C28 0.0441(19) 0.057(2) 0.055(2) -0.0083(17) -0.0109(16) -0.0096(17)
C29 0.053(2) 0.061(3) 0.081(3) 0.001(2) -0.016(2) -0.0162(19)
C30 0.065(3) 0.048(2) 0.110(3) -0.010(2) -0.033(2) -0.014(2)
C31 0.071(3) 0.056(2) 0.082(3) -0.025(2) -0.028(2) -0.006(2)
C32 0.095(3) 0.097(3) 0.051(2) -0.036(2) -0.007(2) -0.009(3)
N1 0.0409(16) 0.0590(18) 0.0505(16) -0.0075(14) -0.0157(12) -0.0091(14)
N2 0.0571(18) 0.0609(19) 0.0451(15) -0.0219(14) -0.0108(13) -0.0063(15)
O1 0.0534(15) 0.0641(16) 0.0690(15) -0.0259(13) -0.0222(12) -0.0089(12)
O2 0.0700(17) 0.0749(18) 0.0459(13) -0.0049(13) -0.0073(12) -0.0292(14)
O3 0.0659(17) 0.0860(19) 0.094(2) -0.0541(17) -0.0212(14) -0.0089(15)
C33 0.282(17) 0.263(19) 0.46(2) -0.326(16) -0.263(15) 0.215(14)
Cl1 0.297(8) 0.151(5) 0.405(12) -0.129(6) -0.003(8) -0.070(5)
Cl2 0.503(18) 0.281(13) 0.561(17) -0.322(13) -0.276(12) 0.238(10)

loop_
_atom_type_symbol
_atom_type_description
_atom_type_scat_dispersion_real
_atom_type_scat_dispersion_imag
_atom_type_scat_source
C C 0.0033 0.0016 'International Tables Vol C Tables 4.2.6.8 and 6.1.1.4'
H H 0.0000 0.0000 'International Tables Vol C Tables 4.2.6.8 and 6.1.1.4'
N N 0.0061 0.0033 'International Tables Vol C Tables 4.2.6.8 and 6.1.1.4'
O O 0.0106 0.0060 'International Tables Vol C Tables 4.2.6.8 and 6.1.1.4'
Cl Cl 0.1484 0.1585 'International Tables Vol C Tables 4.2.6.8 and 6.1.1.4'

loop_
_geom_angle_atom_site_label_1
_geom_angle_atom_site_label_2
_geom_angle_atom_site_label_3
_geom_angle
C2 C1 C6 120.8(3)
C2 C1 H1 119.6
C6 C1 H1 119.6
C3 C2 C1 120.7(3)
C3 C2 H2 119.7
C1 C2 H2 119.7
C2 C3 C4 118.9(4)
C2 C3 H3 120.6
C4 C3 H3 120.6
C3 C4 C5 120.6(4)
C3 C4 H4 119.7
C5 C4 H4 119.7
C6 C5 C4 120.8(3)
C6 C5 H5 119.6
C4 C5 H5 119.6
C5 C6 C1 118.2(3)
C5 C6 C7 122.6(3)
C1 C6 C7 119.2(3)
N1 C7 C6 114.7(3)
N1 C7 H7A 108.6
C6 C7 H7A 108.6
N1 C7 H7B 108.6
C6 C7 H7B 108.6
H7A C7 H7B 107.6
O1 C8 N1 124.6(3)
O1 C8 C9 128.0(3)
N1 C8 C9 107.4(3)
C16 C9 C10 134.6(3)
C16 C9 C8 120.9(3)
C10 C9 C8 104.5(3)
C11 C10 C15 118.6(3)
C11 C10 C9 134.2(3)
C15 C10 C9 107.1(3)
C12 C11 C10 119.4(3)
C12 C11 H11 120.3
C10 C11 H11 120.3
C13 C12 C11 120.9(4)
C13 C12 H12 119.5
C11 C12 H12 119.5
C12 C13 C14 120.9(4)
C12 C13 H13 119.5
C14 C13 H13 119.5
C13 C14 C15 118.3(4)
C13 C14 H14 120.8
C15 C14 H14 120.8
C14 C15 N1 127.8(3)
C14 C15 C10 121.8(3)
N1 C15 C10 110.3(3)
C9 C16 C17 126.1(3)
C9 C16 C24 126.0(3)
C17 C16 C24 107.7(3)
O3 C17 C18 125.9(3)
O3 C17 C16 127.2(3)
C18 C17 C16 106.9(3)
C23 C18 C19 121.1(3)
C23 C18 C17 110.6(3)
C19 C18 C17 128.3(3)
C20 C19 C18 117.9(3)
C20 C19 H19 121.0
C18 C19 H19 121.0
C19 C20 C21 121.1(3)
C19 C20 H20 119.5
C21 C20 H20 119.5
C22 C21 C20 120.9(4)
C22 C21 H21 119.6
C20 C21 H21 119.6
C23 C22 C21 118.4(3)
C23 C22 H22 120.8
C21 C22 H22 120.8
C18 C23 C22 120.6(3)
C18 C23 C24 111.5(3)
C22 C23 C24 127.9(3)
C27 C24 C23 110.9(2)
C27 C24 C16 120.1(3)
C23 C24 C16 103.2(2)
C27 C24 C25 101.6(2)
C23 C24 C25 105.9(2)
C16 C24 C25 114.6(3)
O2 C25 N2 126.9(3)
O2 C25 C24 125.4(3)
N2 C25 C24 107.6(3)
C31 C26 C27 121.4(3)
C31 C26 N2 128.4(3)
C27 C26 N2 110.2(3)
C28 C27 C26 120.6(3)
C28 C27 C24 131.1(3)
C26 C27 C24 108.2(3)
C27 C28 C29 118.2(3)
C27 C28 H28 120.9
C29 C28 H28 120.9
C30 C29 C28 120.6(4)
C30 C29 H29 119.7
C28 C29 H29 119.7
C29 C30 C31 121.5(4)
C29 C30 H30 119.2
C31 C30 H30 119.2
C26 C31 C30 117.8(4)
C26 C31 H31 121.1
C30 C31 H31 121.1
N2 C32 H32A 109.5
N2 C32 H32B 109.5
H32A C32 H32B 109.5
N2 C32 H32C 109.5
H32A C32 H32C 109.5
H32B C32 H32C 109.5
C8 N1 C15 110.7(3)
C8 N1 C7 121.8(3)
C15 N1 C7 127.3(3)
C25 N2 C26 111.0(3)
C25 N2 C32 122.5(3)
C26 N2 C32 124.4(3)
Cl2 C33 Cl1 104.9(12)
Cl2 C33 H33A 110.8
Cl1 C33 H33A 110.8
Cl2 C33 H33B 110.8
Cl1 C33 H33B 110.8
H33A C33 H33B 108.8

loop_
_geom_bond_atom_site_label_1
_geom_bond_atom_site_label_2
_geom_bond_distance
C1 C2 1.378(5)
C1 C6 1.383(5)
C1 H1 0.9300
C2 C3 1.368(5)
C2 H2 0.9300
C3 C4 1.369(5)
C3 H3 0.9300
C4 C5 1.385(5)
C4 H4 0.9300
C5 C6 1.369(5)
C5 H5 0.9300
C6 C7 1.508(4)
C7 N1 1.452(4)
C7 H7A 0.9700
C7 H7B 0.9700
C8 O1 1.213(4)
C8 N1 1.362(4)
C8 C9 1.515(4)
C9 C16 1.351(4)
C9 C10 1.467(4)
C10 C11 1.387(4)
C10 C15 1.404(4)
C11 C12 1.386(5)
C11 H11 0.9300
C12 C13 1.376(5)
C12 H12 0.9300
C13 C14 1.378(5)
C13 H13 0.9300
C14 C15 1.380(5)
C14 H14 0.9300
C15 N1 1.389(4)
C16 C17 1.506(4)
C16 C24 1.526(4)
C17 O3 1.214(4)
C17 C18 1.462(5)
C18 C23 1.374(4)
C18 C19 1.396(4)
C19 C20 1.370(5)
C19 H19 0.9300
C20 C21 1.382(5)
C20 H20 0.9300
C21 C22 1.381(5)
C21 H21 0.9300
C22 C23 1.380(4)
C22 H22 0.9300
C23 C24 1.522(4)
C24 C27 1.509(4)
C24 C25 1.550(4)
C25 O2 1.210(4)
C25 N2 1.354(4)
C26 C31 1.373(5)
C26 C27 1.386(4)
C26 N2 1.403(4)
C27 C28 1.369(4)
C28 C29 1.393(5)
C28 H28 0.9300
C29 C30 1.369(6)
C29 H29 0.9300
C30 C31 1.378(6)
C30 H30 0.9300
C31 H31 0.9300
C32 N2 1.451(4)
C32 H32A 0.9600
C32 H32B 0.9600
C32 H32C 0.9600
C33 Cl2 1.571(15)
C33 Cl1 1.647(19)
C33 H33A 0.9700
C33 H33B 0.9700

loop_
_geom_torsion_atom_site_label_1
_geom_torsion_atom_site_label_2
_geom_torsion_atom_site_label_3
_geom_torsion_atom_site_label_4
_geom_torsion
C6 C1 C2 C3 0.0(6)
C1 C2 C3 C4 -1.7(6)
C2 C3 C4 C5 1.5(7)
C3 C4 C5 C6 0.5(7)
C4 C5 C6 C1 -2.3(6)
C4 C5 C6 C7 177.1(4)
C2 C1 C6 C5 2.0(5)
C2 C1 C6 C7 -177.3(3)
C5 C6 C7 N1 18.0(5)
C1 C6 C7 N1 -162.7(3)
O1 C8 C9 C16 -0.8(5)
N1 C8 C9 C16 177.9(3)
O1 C8 C9 C10 -179.8(3)
N1 C8 C9 C10 -1.1(3)
C16 C9 C10 C11 4.6(6)
C8 C9 C10 C11 -176.7(3)
C16 C9 C10 C15 -178.4(3)
C8 C9 C10 C15 0.4(3)
C15 C10 C11 C12 0.4(5)
C9 C10 C11 C12 177.2(3)
C10 C11 C12 C13 -0.6(5)
C11 C12 C13 C14 0.3(6)
C12 C13 C14 C15 0.1(6)
C13 C14 C15 N1 -177.9(3)
C13 C14 C15 C10 -0.2(5)
C11 C10 C15 C14 0.0(5)
C9 C10 C15 C14 -177.6(3)
C11 C10 C15 N1 178.1(3)
C9 C10 C15 N1 0.5(3)
C10 C9 C16 C17 8.5(6)
C8 C9 C16 C17 -170.1(3)
C10 C9 C16 C24 -177.0(3)
C8 C9 C16 C24 4.4(5)
C9 C16 C17 O3 -5.5(5)
C24 C16 C17 O3 179.1(3)
C9 C16 C17 C18 172.5(3)
C24 C16 C17 C18 -2.8(3)
O3 C17 C18 C23 -178.4(3)
C16 C17 C18 C23 3.5(3)
O3 C17 C18 C19 1.3(6)
C16 C17 C18 C19 -176.8(3)
C23 C18 C19 C20 -0.4(5)
C17 C18 C19 C20 179.9(3)
C18 C19 C20 C21 0.5(5)
C19 C20 C21 C22 0.0(5)
C20 C21 C22 C23 -0.6(5)
C19 C18 C23 C22 -0.3(5)
C17 C18 C23 C22 179.5(3)
C19 C18 C23 C24 177.4(3)
C17 C18 C23 C24 -2.8(3)
C21 C22 C23 C18 0.8(5)
C21 C22 C23 C24 -176.6(3)
C18 C23 C24 C27 130.8(3)
C22 C23 C24 C27 -51.7(4)
C18 C23 C24 C16 0.9(3)
C22 C23 C24 C16 178.5(3)
C18 C23 C24 C25 -119.8(3)
C22 C23 C24 C25 57.7(4)
C9 C16 C24 C27 61.8(4)
C17 C16 C24 C27 -122.8(3)
C9 C16 C24 C23 -174.1(3)
C17 C16 C24 C23 1.2(3)
C9 C16 C24 C25 -59.5(4)
C17 C16 C24 C25 115.9(3)
C27 C24 C25 O2 -172.0(3)
C23 C24 C25 O2 72.1(4)
C16 C24 C25 O2 -41.0(4)
C27 C24 C25 N2 11.8(3)
C23 C24 C25 N2 -104.1(3)
C16 C24 C25 N2 142.8(3)
C31 C26 C27 C28 -2.1(5)
N2 C26 C27 C28 178.6(3)
C31 C26 C27 C24 -178.0(3)
N2 C26 C27 C24 2.7(3)
C23 C24 C27 C28 -71.7(4)
C16 C24 C27 C28 48.6(4)
C25 C24 C27 C28 176.1(3)
C23 C24 C27 C26 103.7(3)
C16 C24 C27 C26 -136.0(3)
C25 C24 C27 C26 -8.5(3)
C26 C27 C28 C29 2.2(5)
C24 C27 C28 C29 177.1(3)
C27 C28 C29 C30 -1.2(5)
C28 C29 C30 C31 0.0(6)
C27 C26 C31 C30 0.8(5)
N2 C26 C31 C30 180.0(3)
C29 C30 C31 C26 0.2(6)
O1 C8 N1 C15 -179.8(3)
C9 C8 N1 C15 1.5(3)
O1 C8 N1 C7 -5.0(5)
C9 C8 N1 C7 176.3(3)
C14 C15 N1 C8 176.6(3)
C10 C15 N1 C8 -1.3(4)
C14 C15 N1 C7 2.2(5)
C10 C15 N1 C7 -175.8(3)
C6 C7 N1 C8 90.7(4)
C6 C7 N1 C15 -95.4(4)
O2 C25 N2 C26 172.8(3)
C24 C25 N2 C26 -11.1(3)
O2 C25 N2 C32 8.9(5)
C24 C25 N2 C32 -175.0(3)
C31 C26 N2 C25 -173.7(3)
C27 C26 N2 C25 5.6(4)
C31 C26 N2 C32 -10.1(5)
C27 C26 N2 C32 169.1(3)
